data_4329998
loop_
_publ_author_name
'Na Zhao'
'Jinyuan Zhang'
'Ying Yang'
'Hongping Zhu'
'Yan Li'
'Gang Fu'

_publ_section_title
;
 \b-Diketiminate Germylene-Supported Pentafluorophenylcopper(I) and
 -silver(I) Complexes [LGe(Me)(CuC6F5)n]2 (n = 1, 2),
 LGe[C(SiMe3)N2]AgC6F5, and {LGe[C(SiMe3)N2](AgC6F5)2}2 (L =
 HC[C(Me)N-2,6-iPr2C6H3]2): Synthesis and Structural Characterization
;
_journal_name_full 'Inorganic Chemistry'
_journal_page_first 8710
_journal_page_last 8718
_journal_paper_doi 10.1021/ic300216m
_journal_volume 51
_journal_year 2012
_chemical_formula_sum 'C90 H100 Ag4 F20 Ge2 N8 Si2'
_chemical_formula_weight 2306.62
_chemical_name_systematic
; 
 ? 
;
_space_group_IT_number 14
_symmetry_cell_setting monoclinic
_symmetry_space_group_name_Hall '-P 2yn'
_symmetry_space_group_name_H-M 'P 1 21/n 1'
_atom_sites_solution_hydrogens geom
_atom_sites_solution_primary direct
_atom_sites_solution_secondary difmap
_audit_creation_method SHELXL-97
_cell_angle_alpha 90.00
_cell_angle_beta 102.470(4)
_cell_angle_gamma 90.00
_cell_formula_units_Z 2
_cell_length_a 13.8783(6)
_cell_length_b 21.7083(7)
_cell_length_c 16.1356(8)
_cell_measurement_reflns_used 4418
_cell_measurement_temperature 173(2)
_cell_measurement_theta_max 29.4783
_cell_measurement_theta_min 2.6902
_cell_volume 4746.6(4)
_computing_cell_refinement CrysAlisPro
_computing_data_collection CrysAlisPro
_computing_data_reduction CrysAlisPro
_computing_molecular_graphics 'Bruker SHELXTL'
_computing_publication_material 'Bruker SHELXTL'
_computing_structure_refinement 'SHELXL-97 (Sheldrick, 1997)'
_computing_structure_solution 'SHELXS-97 (Sheldrick, 1990)'
_diffrn_ambient_temperature 173(2)
_diffrn_measured_fraction_theta_full 0.998
_diffrn_measured_fraction_theta_max 0.998
_diffrn_measurement_device_type 'Xcalibur, Sapphire3, Gemini ultra'
_diffrn_measurement_method '/w scans'
_diffrn_radiation_monochromator graphite
_diffrn_radiation_source 'Enhance (Mo) x-ray Source'
_diffrn_radiation_type MoK\a
_diffrn_radiation_wavelength 0.71073
_diffrn_reflns_av_R_equivalents 0.0921
_diffrn_reflns_av_sigmaI/netI 0.1999
_diffrn_reflns_limit_h_max 17
_diffrn_reflns_limit_h_min -14
_diffrn_reflns_limit_k_max 25
_diffrn_reflns_limit_k_min -26
_diffrn_reflns_limit_l_max 19
_diffrn_reflns_limit_l_min -19
_diffrn_reflns_number 28650
_diffrn_reflns_theta_full 26.00
_diffrn_reflns_theta_max 26.00
_diffrn_reflns_theta_min 2.75
_exptl_absorpt_coefficient_mu 1.547
_exptl_absorpt_correction_T_max 0.8607
_exptl_absorpt_correction_T_min 0.7473
_exptl_absorpt_correction_type multi-scan
_exptl_absorpt_process_details empirical
_exptl_crystal_colour 'light yellow'
_exptl_crystal_density_diffrn 1.614
_exptl_crystal_description block
_exptl_crystal_F_000 2312
_exptl_crystal_size_max 0.20
_exptl_crystal_size_mid 0.20
_exptl_crystal_size_min 0.10
_refine_diff_density_max 0.577
_refine_diff_density_min -0.404
_refine_diff_density_rms 0.094
_refine_ls_extinction_method none
_refine_ls_goodness_of_fit_ref 0.636
_refine_ls_hydrogen_treatment 'refined in riding mode to the carrier atom'
_refine_ls_matrix_type full
_refine_ls_number_parameters 581
_refine_ls_number_reflns 9310
_refine_ls_number_restraints 0
_refine_ls_restrained_S_all 0.636
_refine_ls_R_factor_all 0.1102
_refine_ls_R_factor_gt 0.0415
_refine_ls_shift/su_max 0.000
_refine_ls_shift/su_mean 0.000
_refine_ls_structure_factor_coef Fsqd
_refine_ls_weighting_details 'calc w=1/[\s^2^(Fo^2^)+(0.0000P)^2^+0.0000P] where P=(Fo^2^+2Fc^2^)/3'
_refine_ls_weighting_scheme calc
_refine_ls_wR_factor_gt 0.0399
_refine_ls_wR_factor_ref 0.0465
_reflns_number_gt 4537
_reflns_number_total 9310
_reflns_threshold_expression >2sigma(I)
_cod_data_source_file ic300216m_si_002_4.cif
_cod_data_source_block compound_4
_cod_original_cell_volume 4746.6(3)
_cod_database_code 4329998

loop_
_symmetry_equiv_pos_as_xyz
'x, y, z'
'-x+1/2, y+1/2, -z+1/2'
'-x, -y, -z'
'x-1/2, -y-1/2, z-1/2'

loop_
_atom_site_label
_atom_site_type_symbol
_atom_site_fract_x
_atom_site_fract_y
_atom_site_fract_z
_atom_site_U_iso_or_equiv
_atom_site_adp_type
_atom_site_occupancy
_atom_site_symmetry_multiplicity
_atom_site_calc_flag
_atom_site_refinement_flags
Ag1 Ag -0.36332(3) 0.108881(14) 0.20300(2) 0.02512(10) Uani 1 1 d .
Ag2 Ag -0.42311(3) 0.028097(15) 0.07266(2) 0.03043(11) Uani 1 1 d .
Ge1 Ge -0.23098(4) 0.163711(19) 0.29693(3) 0.01865(13) Uani 1 1 d .
Si1 Si -0.09053(10) 0.03574(6) 0.31508(9) 0.0333(4) Uani 1 1 d .
N1 N -0.1603(2) 0.23517(14) 0.2668(2) 0.0170(9) Uani 1 1 d .
N2 N -0.2844(3) 0.20688(14) 0.3810(2) 0.0185(9) Uani 1 1 d .
N3 N -0.0769(3) 0.13066(14) 0.4312(3) 0.0305(11) Uani 1 1 d .
N4 N -0.0375(3) 0.14749(17) 0.4969(3) 0.0569(16) Uani 1 1 d .
F31 F -0.59382(18) 0.12813(10) 0.08027(16) 0.0383(8) Uani 1 1 d .
F32 F -0.7391(2) 0.12817(11) 0.16607(18) 0.0535(9) Uani 1 1 d .
F33 F -0.7291(2) 0.05128(13) 0.3003(2) 0.0695(10) Uani 1 1 d .
F34 F -0.5715(2) -0.02376(13) 0.3486(2) 0.0679(10) Uani 1 1 d .
F35 F -0.42673(18) -0.02378(11) 0.26428(16) 0.0427(8) Uani 1 1 d .
F41 F -0.2387(2) -0.06387(11) 0.08270(18) 0.0516(9) Uani 1 1 d .
F42 F -0.0913(2) -0.06707(13) -0.0007(2) 0.0723(11) Uani 1 1 d .
F43 F -0.0912(3) 0.01126(16) -0.1315(2) 0.0856(12) Uani 1 1 d .
F44 F -0.2408(2) 0.09281(13) -0.1791(2) 0.0725(10) Uani 1 1 d .
F45 F -0.3891(2) 0.09562(11) -0.09813(17) 0.0495(9) Uani 1 1 d .
C1 C -0.0913(3) 0.33983(17) 0.2849(3) 0.0343(13) Uani 1 1 d .
H1A H -0.0760 0.3305 0.2298 0.051 Uiso 1 1 calc R
H1B H -0.0300 0.3482 0.3265 0.051 Uiso 1 1 calc R
H1C H -0.1343 0.3761 0.2796 0.051 Uiso 1 1 calc R
C2 C -0.1426(3) 0.28591(18) 0.3140(3) 0.0232(12) Uani 1 1 d .
C3 C -0.1748(3) 0.29306(18) 0.3896(3) 0.0225(12) Uani 1 1 d .
H3A H -0.1448 0.3257 0.4253 0.027 Uiso 1 1 calc R
C4 C -0.2441(3) 0.25921(19) 0.4195(3) 0.0255(13) Uani 1 1 d .
C5 C -0.2803(3) 0.28232(18) 0.4950(3) 0.0383(15) Uani 1 1 d .
H5A H -0.3411 0.2606 0.4988 0.057 Uiso 1 1 calc R
H5B H -0.2935 0.3266 0.4888 0.057 Uiso 1 1 calc R
H5C H -0.2299 0.2748 0.5468 0.057 Uiso 1 1 calc R
C6 C -0.1244(3) 0.11161(18) 0.3571(3) 0.0238(12) Uani 1 1 d .
C7 C 0.0323(3) 0.01005(18) 0.3769(3) 0.0516(17) Uani 1 1 d .
H7A H 0.0427 -0.0333 0.3642 0.077 Uiso 1 1 calc R
H7B H 0.0345 0.0146 0.4377 0.077 Uiso 1 1 calc R
H7C H 0.0842 0.0353 0.3614 0.077 Uiso 1 1 calc R
C8 C -0.1824(3) -0.02386(19) 0.3238(3) 0.0555(17) Uani 1 1 d .
H8A H -0.2485 -0.0091 0.2967 0.083 Uiso 1 1 calc R
H8B H -0.1799 -0.0326 0.3838 0.083 Uiso 1 1 calc R
H8C H -0.1677 -0.0615 0.2954 0.083 Uiso 1 1 calc R
C9 C -0.0909(3) 0.04612(18) 0.2014(3) 0.0414(15) Uani 1 1 d .
H9A H -0.1569 0.0586 0.1709 0.062 Uiso 1 1 calc R
H9B H -0.0728 0.0072 0.1779 0.062 Uiso 1 1 calc R
H9C H -0.0431 0.0780 0.1950 0.062 Uiso 1 1 calc R
C11 C -0.1203(3) 0.22576(17) 0.1920(3) 0.0204(12) Uani 1 1 d .
C12 C -0.0200(4) 0.21449(19) 0.1998(3) 0.0227(12) Uani 1 1 d .
C13 C 0.0120(4) 0.1964(2) 0.1275(3) 0.0414(15) Uani 1 1 d .
H13A H 0.0799 0.1876 0.1315 0.050 Uiso 1 1 calc R
C14 C -0.0528(4) 0.1909(2) 0.0504(3) 0.0451(15) Uani 1 1 d .
H14A H -0.0301 0.1769 0.0022 0.054 Uiso 1 1 calc R
C15 C -0.1505(4) 0.2056(2) 0.0433(3) 0.0407(15) Uani 1 1 d .
H15A H -0.1940 0.2034 -0.0109 0.049 Uiso 1 1 calc R
C16 C -0.1871(4) 0.22354(18) 0.1122(3) 0.0250(13) Uani 1 1 d .
C21 C -0.3804(3) 0.18734(19) 0.3927(3) 0.0209(12) Uani 1 1 d .
C22 C -0.3879(4) 0.1402(2) 0.4479(3) 0.0280(13) Uani 1 1 d .
C23 C -0.4810(4) 0.1246(2) 0.4604(3) 0.0447(16) Uani 1 1 d .
H23A H -0.4874 0.0932 0.4998 0.054 Uiso 1 1 calc R
C24 C -0.5639(4) 0.1546(2) 0.4160(3) 0.0432(15) Uani 1 1 d .
H24A H -0.6272 0.1434 0.4246 0.052 Uiso 1 1 calc R
C25 C -0.5555(4) 0.2001(2) 0.3601(3) 0.0376(15) Uani 1 1 d .
H25A H -0.6133 0.2202 0.3300 0.045 Uiso 1 1 calc R
C26 C -0.4638(4) 0.21787(19) 0.3459(3) 0.0251(13) Uani 1 1 d .
C30 C -0.5032(3) 0.05239(19) 0.1684(3) 0.0244(12) Uani 1 1 d .
C31 C -0.5857(4) 0.08997(19) 0.1479(3) 0.0242(12) Uani 1 1 d .
C32 C -0.6615(4) 0.0901(2) 0.1900(3) 0.0314(14) Uani 1 1 d .
C33 C -0.6561(4) 0.0514(2) 0.2569(4) 0.0415(15) Uani 1 1 d .
C34 C -0.5757(4) 0.0134(2) 0.2823(4) 0.0366(14) Uani 1 1 d .
C35 C -0.5030(4) 0.0143(2) 0.2371(3) 0.0269(13) Uani 1 1 d .
C40 C -0.3207(3) 0.0162(2) -0.0039(3) 0.0299(14) Uani 1 1 d .
C41 C -0.2428(4) -0.0233(2) 0.0172(3) 0.0311(13) Uani 1 1 d .
C42 C -0.1655(4) -0.0264(2) -0.0235(4) 0.0415(16) Uani 1 1 d .
C43 C -0.1632(4) 0.0138(3) -0.0885(4) 0.0497(17) Uani 1 1 d .
C44 C -0.2401(4) 0.0544(2) -0.1130(4) 0.0406(15) Uani 1 1 d .
C45 C -0.3143(4) 0.0548(2) -0.0696(4) 0.0315(14) Uani 1 1 d .
C121 C 0.0579(3) 0.22247(19) 0.2810(3) 0.0315(13) Uani 1 1 d .
H12A H 0.0242 0.2376 0.3260 0.038 Uiso 1 1 calc R
C122 C 0.1351(3) 0.2707(2) 0.2700(3) 0.0490(16) Uani 1 1 d .
H12B H 0.1775 0.2802 0.3254 0.074 Uiso 1 1 calc R
H12C H 0.1017 0.3083 0.2453 0.074 Uiso 1 1 calc R
H12D H 0.1756 0.2544 0.2322 0.074 Uiso 1 1 calc R
C123 C 0.1099(3) 0.16271(19) 0.3119(3) 0.0398(14) Uani 1 1 d .
H12E H 0.1584 0.1702 0.3649 0.060 Uiso 1 1 calc R
H12F H 0.1437 0.1469 0.2689 0.060 Uiso 1 1 calc R
H12G H 0.0614 0.1324 0.3221 0.060 Uiso 1 1 calc R
C161 C -0.2916(3) 0.24768(18) 0.1010(3) 0.0298(13) Uani 1 1 d .
H16A H -0.3121 0.2415 0.1562 0.036 Uiso 1 1 calc R
C162 C -0.2929(4) 0.31697(18) 0.0841(3) 0.0568(19) Uani 1 1 d .
H16B H -0.2424 0.3372 0.1274 0.085 Uiso 1 1 calc R
H16C H -0.3579 0.3337 0.0861 0.085 Uiso 1 1 calc R
H16D H -0.2792 0.3245 0.0278 0.085 Uiso 1 1 calc R
C163 C -0.3676(3) 0.21533(18) 0.0326(3) 0.0382(14) Uani 1 1 d .
H16E H -0.3673 0.1711 0.0449 0.057 Uiso 1 1 calc R
H16F H -0.3512 0.2219 -0.0228 0.057 Uiso 1 1 calc R
H16G H -0.4333 0.2322 0.0319 0.057 Uiso 1 1 calc R
C221 C -0.2988(4) 0.1065(2) 0.4995(3) 0.0478(15) Uani 1 1 d .
H22A H -0.2403 0.1189 0.4765 0.057 Uiso 1 1 calc R
C222 C -0.3102(4) 0.0366(2) 0.4887(3) 0.0655(19) Uani 1 1 d .
H22B H -0.2512 0.0162 0.5216 0.098 Uiso 1 1 calc R
H22C H -0.3183 0.0259 0.4286 0.098 Uiso 1 1 calc R
H22D H -0.3682 0.0229 0.5091 0.098 Uiso 1 1 calc R
C223 C -0.2771(4) 0.1236(2) 0.5916(3) 0.064(2) Uani 1 1 d .
H22E H -0.2190 0.1009 0.6217 0.096 Uiso 1 1 calc R
H22F H -0.3339 0.1132 0.6160 0.096 Uiso 1 1 calc R
H22G H -0.2643 0.1680 0.5976 0.096 Uiso 1 1 calc R
C261 C -0.4586(3) 0.26931(19) 0.2829(3) 0.0345(14) Uani 1 1 d .
H26A H -0.3885 0.2727 0.2771 0.041 Uiso 1 1 calc R
C262 C -0.5213(3) 0.2557(2) 0.1959(3) 0.0488(16) Uani 1 1 d .
H26B H -0.4989 0.2173 0.1743 0.073 Uiso 1 1 calc R
H26C H -0.5151 0.2895 0.1572 0.073 Uiso 1 1 calc R
H26D H -0.5904 0.2514 0.1999 0.073 Uiso 1 1 calc R
C263 C -0.4890(4) 0.3321(2) 0.3139(3) 0.0639(19) Uani 1 1 d .
H26E H -0.4461 0.3420 0.3689 0.096 Uiso 1 1 calc R
H26F H -0.5577 0.3301 0.3200 0.096 Uiso 1 1 calc R
H26G H -0.4826 0.3641 0.2726 0.096 Uiso 1 1 calc R

loop_
_atom_site_aniso_label
_atom_site_aniso_U_11
_atom_site_aniso_U_22
_atom_site_aniso_U_33
_atom_site_aniso_U_23
_atom_site_aniso_U_13
_atom_site_aniso_U_12
Ag1 0.0244(2) 0.02479(19) 0.0250(2) -0.00597(18) 0.00282(17) -0.00515(19)
Ag2 0.0351(3) 0.0300(2) 0.0256(3) -0.01060(19) 0.00539(19) -0.0031(2)
Ge1 0.0188(3) 0.0187(2) 0.0188(3) -0.0035(2) 0.0051(2) -0.0022(2)
Si1 0.0278(9) 0.0253(8) 0.0484(11) 0.0018(7) 0.0117(7) 0.0078(7)
N1 0.018(2) 0.016(2) 0.018(2) -0.0005(17) 0.0069(18) 0.0002(17)
N2 0.019(2) 0.023(2) 0.013(2) -0.0054(17) 0.0037(18) -0.0011(18)
N3 0.018(3) 0.028(2) 0.045(3) 0.006(2) 0.005(2) 0.006(2)
N4 0.050(4) 0.069(3) 0.038(4) -0.010(3) -0.020(3) -0.003(3)
F31 0.038(2) 0.0449(16) 0.031(2) 0.0095(14) 0.0064(14) 0.0017(14)
F32 0.045(2) 0.0586(19) 0.063(3) 0.0137(16) 0.0238(17) 0.0204(17)
F33 0.059(2) 0.089(2) 0.076(3) 0.029(2) 0.0474(19) 0.024(2)
F34 0.065(2) 0.072(2) 0.077(3) 0.049(2) 0.0359(18) 0.0194(19)
F35 0.0376(19) 0.0384(16) 0.052(2) 0.0122(15) 0.0081(15) 0.0114(15)
F41 0.063(2) 0.0400(17) 0.048(2) 0.0039(15) 0.0014(17) 0.0014(16)
F42 0.047(2) 0.073(2) 0.093(3) 0.0015(19) 0.0069(19) 0.0262(19)
F43 0.062(3) 0.111(3) 0.100(3) 0.005(2) 0.053(2) 0.011(2)
F44 0.086(3) 0.073(2) 0.069(3) 0.0209(19) 0.041(2) 0.006(2)
F45 0.052(2) 0.0499(18) 0.046(2) -0.0005(15) 0.0084(16) 0.0220(17)
C1 0.036(3) 0.027(3) 0.043(4) 0.006(2) 0.015(3) -0.003(3)
C2 0.021(3) 0.020(3) 0.028(3) 0.007(2) 0.004(2) -0.001(2)
C3 0.024(3) 0.016(2) 0.026(3) -0.007(2) 0.001(2) -0.010(2)
C4 0.020(3) 0.024(3) 0.032(4) -0.012(2) 0.005(2) 0.005(2)
C5 0.045(4) 0.035(3) 0.036(4) -0.017(3) 0.010(3) -0.007(3)
C6 0.019(3) 0.028(3) 0.023(3) -0.004(2) 0.002(2) -0.011(2)
C7 0.052(4) 0.044(3) 0.057(4) 0.015(3) 0.010(3) 0.021(3)
C8 0.059(4) 0.034(3) 0.082(5) -0.008(3) 0.033(3) 0.001(3)
C9 0.034(3) 0.036(3) 0.054(4) -0.015(3) 0.008(3) 0.008(3)
C11 0.028(3) 0.015(2) 0.021(3) 0.001(2) 0.010(2) -0.004(2)
C12 0.027(3) 0.023(3) 0.022(3) 0.005(2) 0.014(2) 0.000(2)
C13 0.040(4) 0.050(3) 0.038(4) 0.005(3) 0.017(3) 0.003(3)
C14 0.054(4) 0.059(4) 0.029(4) -0.005(3) 0.022(3) 0.018(3)
C15 0.041(4) 0.063(4) 0.018(4) 0.004(3) 0.006(3) 0.007(3)
C16 0.033(4) 0.023(3) 0.022(3) 0.004(2) 0.012(3) 0.008(2)
C21 0.022(3) 0.025(3) 0.021(3) -0.016(2) 0.016(2) -0.011(2)
C22 0.027(3) 0.037(3) 0.024(3) 0.002(2) 0.016(3) -0.005(3)
C23 0.037(4) 0.051(4) 0.052(4) 0.010(3) 0.023(3) -0.005(3)
C24 0.017(3) 0.062(4) 0.054(4) 0.001(3) 0.017(3) -0.009(3)
C25 0.022(4) 0.049(3) 0.042(4) -0.005(3) 0.008(3) 0.005(3)
C26 0.026(3) 0.027(3) 0.021(3) -0.008(2) 0.003(3) 0.001(3)
C30 0.026(3) 0.027(3) 0.019(3) -0.005(2) 0.002(2) -0.011(2)
C31 0.033(4) 0.021(3) 0.018(3) 0.001(2) 0.003(3) -0.006(2)
C32 0.022(3) 0.031(3) 0.041(4) 0.006(3) 0.008(3) 0.013(3)
C33 0.036(4) 0.048(4) 0.048(4) 0.001(3) 0.024(3) 0.001(3)
C34 0.035(4) 0.033(3) 0.044(4) 0.015(3) 0.014(3) 0.001(3)
C35 0.025(3) 0.023(3) 0.029(4) 0.001(2) -0.002(3) 0.007(3)
C40 0.036(4) 0.023(3) 0.028(4) -0.017(2) 0.002(3) 0.001(3)
C41 0.039(4) 0.027(3) 0.024(3) -0.002(3) -0.002(3) 0.003(3)
C42 0.031(4) 0.034(3) 0.056(5) -0.005(3) 0.003(3) 0.016(3)
C43 0.038(4) 0.053(4) 0.067(5) -0.005(3) 0.030(4) 0.003(3)
C44 0.055(4) 0.038(3) 0.033(4) 0.000(3) 0.018(3) 0.001(3)
C45 0.026(4) 0.028(3) 0.039(4) -0.006(3) 0.004(3) 0.002(3)
C121 0.018(3) 0.041(3) 0.037(4) 0.005(3) 0.010(3) 0.004(3)
C122 0.032(4) 0.061(4) 0.058(5) -0.001(3) 0.018(3) -0.011(3)
C123 0.023(3) 0.059(3) 0.038(4) 0.003(3) 0.008(2) 0.008(3)
C161 0.037(4) 0.032(3) 0.017(3) 0.003(2) 0.000(2) 0.005(3)
C162 0.049(4) 0.038(3) 0.070(5) -0.005(3) -0.016(3) -0.001(3)
C163 0.047(4) 0.042(3) 0.027(4) 0.004(2) 0.009(3) -0.002(3)
C221 0.026(3) 0.071(4) 0.049(4) 0.028(3) 0.014(3) 0.001(3)
C222 0.097(5) 0.059(4) 0.045(4) 0.006(3) 0.026(3) 0.032(4)
C223 0.066(5) 0.057(4) 0.058(5) 0.019(3) -0.015(4) -0.015(3)
C261 0.033(4) 0.042(3) 0.029(4) -0.001(3) 0.006(3) 0.008(3)
C262 0.052(4) 0.053(3) 0.037(4) 0.005(3) 0.000(3) 0.009(3)
C263 0.087(5) 0.042(3) 0.063(5) -0.007(3) 0.017(3) 0.008(3)

loop_
_atom_type_symbol
_atom_type_description
_atom_type_scat_dispersion_real
_atom_type_scat_dispersion_imag
_atom_type_scat_source
C C 0.0033 0.0016 'International Tables Vol C Tables 4.2.6.8 and 6.1.1.4'
H H 0.0000 0.0000 'International Tables Vol C Tables 4.2.6.8 and 6.1.1.4'
N N 0.0061 0.0033 'International Tables Vol C Tables 4.2.6.8 and 6.1.1.4'
F F 0.0171 0.0103 'International Tables Vol C Tables 4.2.6.8 and 6.1.1.4'
Ge Ge 0.1547 1.8001 'International Tables Vol C Tables 4.2.6.8 and 6.1.1.4'
Ag Ag -0.8971 1.1015 'International Tables Vol C Tables 4.2.6.8 and 6.1.1.4'
Si Si 0.0817 0.0704 'International Tables Vol C Tables 4.2.6.8 and 6.1.1.4'

loop_
_geom_angle_atom_site_label_1
_geom_angle_atom_site_label_2
_geom_angle_atom_site_label_3
_geom_angle
_geom_angle_site_symmetry_3
C30 Ag1 Ge1 156.04(12) .
C30 Ag1 Ag2 50.13(12) .
Ge1 Ag1 Ag2 149.41(2) .
C40 Ag2 C30 167.32(15) .
C40 Ag2 Ag1 113.73(11) .
C30 Ag2 Ag1 53.66(10) .
C40 Ag2 Ag2 87.07(11) 3_455
C30 Ag2 Ag2 105.35(11) 3_455
Ag1 Ag2 Ag2 153.19(2) 3_455
N2 Ge1 C6 107.34(17) .
N2 Ge1 N1 94.57(15) .
C6 Ge1 N1 102.55(15) .
N2 Ge1 Ag1 108.95(10) .
C6 Ge1 Ag1 114.70(12) .
N1 Ge1 Ag1 125.98(10) .
C8 Si1 C9 107.9(2) .
C8 Si1 C7 108.5(2) .
C9 Si1 C7 112.0(2) .
C8 Si1 C6 110.9(2) .
C9 Si1 C6 107.71(19) .
C7 Si1 C6 109.87(19) .
C2 N1 C11 122.5(4) .
C2 N1 Ge1 123.7(3) .
C11 N1 Ge1 113.5(2) .
C4 N2 C21 119.0(4) .
C4 N2 Ge1 123.2(3) .
C21 N2 Ge1 117.0(2) .
N4 N3 C6 178.2(6) .
C2 C1 H1A 109.5 .
C2 C1 H1B 109.5 .
H1A C1 H1B 109.5 .
C2 C1 H1C 109.5 .
H1A C1 H1C 109.5 .
H1B C1 H1C 109.5 .
N1 C2 C3 122.6(4) .
N1 C2 C1 120.6(4) .
C3 C2 C1 116.8(4) .
C4 C3 C2 128.8(4) .
C4 C3 H3A 115.6 .
C2 C3 H3A 115.6 .
N2 C4 C3 122.4(5) .
N2 C4 C5 118.3(4) .
C3 C4 C5 119.2(4) .
C4 C5 H5A 109.5 .
C4 C5 H5B 109.5 .
H5A C5 H5B 109.5 .
C4 C5 H5C 109.5 .
H5A C5 H5C 109.5 .
H5B C5 H5C 109.5 .
N3 C6 Si1 119.6(3) .
N3 C6 Ge1 116.9(3) .
Si1 C6 Ge1 123.5(2) .
Si1 C7 H7A 109.5 .
Si1 C7 H7B 109.5 .
H7A C7 H7B 109.5 .
Si1 C7 H7C 109.5 .
H7A C7 H7C 109.5 .
H7B C7 H7C 109.5 .
Si1 C8 H8A 109.5 .
Si1 C8 H8B 109.5 .
H8A C8 H8B 109.5 .
Si1 C8 H8C 109.5 .
H8A C8 H8C 109.5 .
H8B C8 H8C 109.5 .
Si1 C9 H9A 109.5 .
Si1 C9 H9B 109.5 .
H9A C9 H9B 109.5 .
Si1 C9 H9C 109.5 .
H9A C9 H9C 109.5 .
H9B C9 H9C 109.5 .
C12 C11 C16 121.4(5) .
C12 C11 N1 120.4(4) .
C16 C11 N1 118.0(4) .
C13 C12 C11 117.9(4) .
C13 C12 C121 117.3(5) .
C11 C12 C121 124.7(5) .
C14 C13 C12 121.2(5) .
C14 C13 H13A 119.4 .
C12 C13 H13A 119.4 .
C15 C14 C13 119.8(5) .
C15 C14 H14A 120.1 .
C13 C14 H14A 120.1 .
C14 C15 C16 121.9(5) .
C14 C15 H15A 119.0 .
C16 C15 H15A 119.0 .
C15 C16 C11 117.5(5) .
C15 C16 C161 120.9(4) .
C11 C16 C161 121.2(4) .
C22 C21 C26 122.0(4) .
C22 C21 N2 120.1(4) .
C26 C21 N2 117.8(4) .
C21 C22 C23 118.6(5) .
C21 C22 C221 123.1(4) .
C23 C22 C221 118.2(5) .
C24 C23 C22 120.4(5) .
C24 C23 H23A 119.8 .
C22 C23 H23A 119.8 .
C25 C24 C23 120.3(5) .
C25 C24 H24A 119.8 .
C23 C24 H24A 119.8 .
C24 C25 C26 121.5(5) .
C24 C25 H25A 119.3 .
C26 C25 H25A 119.3 .
C25 C26 C21 117.2(5) .
C25 C26 C261 119.3(4) .
C21 C26 C261 123.6(5) .
C35 C30 C31 113.7(4) .
C35 C30 Ag2 121.1(3) .
C31 C30 Ag2 120.0(3) .
C35 C30 Ag1 105.9(3) .
C31 C30 Ag1 111.1(3) .
Ag2 C30 Ag1 76.21(15) .
F31 C31 C32 117.3(4) .
F31 C31 C30 118.2(5) .
C32 C31 C30 124.5(5) .
F32 C32 C33 120.8(5) .
F32 C32 C31 120.7(5) .
C33 C32 C31 118.5(5) .
F33 C33 C32 119.7(5) .
F33 C33 C34 119.7(5) .
C32 C33 C34 120.7(5) .
F34 C34 C35 121.8(5) .
F34 C34 C33 119.7(5) .
C35 C34 C33 118.5(5) .
F35 C35 C34 116.0(5) .
F35 C35 C30 119.8(5) .
C34 C35 C30 124.2(5) .
C41 C40 C45 113.5(5) .
C41 C40 Ag2 122.2(4) .
C45 C40 Ag2 123.2(4) .
C40 C41 F41 119.8(5) .
C40 C41 C42 124.7(5) .
F41 C41 C42 115.5(5) .
F42 C42 C43 119.0(6) .
F42 C42 C41 122.1(6) .
C43 C42 C41 118.9(5) .
F43 C43 C42 121.0(6) .
F43 C43 C44 119.9(6) .
C42 C43 C44 119.0(5) .
F44 C44 C45 121.6(5) .
F44 C44 C43 119.6(5) .
C45 C44 C43 118.7(5) .
C44 C45 F45 115.7(5) .
C44 C45 C40 125.2(5) .
F45 C45 C40 119.1(5) .
C123 C121 C12 112.7(4) .
C123 C121 C122 109.0(4) .
C12 C121 C122 111.2(4) .
C123 C121 H12A 107.9 .
C12 C121 H12A 107.9 .
C122 C121 H12A 107.9 .
C121 C122 H12B 109.5 .
C121 C122 H12C 109.5 .
H12B C122 H12C 109.5 .
C121 C122 H12D 109.5 .
H12B C122 H12D 109.5 .
H12C C122 H12D 109.5 .
C121 C123 H12E 109.5 .
C121 C123 H12F 109.5 .
H12E C123 H12F 109.5 .
C121 C123 H12G 109.5 .
H12E C123 H12G 109.5 .
H12F C123 H12G 109.5 .
C16 C161 C163 115.0(4) .
C16 C161 C162 109.6(4) .
C163 C161 C162 110.1(3) .
C16 C161 H16A 107.3 .
C163 C161 H16A 107.3 .
C162 C161 H16A 107.3 .
C161 C162 H16B 109.5 .
C161 C162 H16C 109.5 .
H16B C162 H16C 109.5 .
C161 C162 H16D 109.5 .
H16B C162 H16D 109.5 .
H16C C162 H16D 109.5 .
C161 C163 H16E 109.5 .
C161 C163 H16F 109.5 .
H16E C163 H16F 109.5 .
C161 C163 H16G 109.5 .
H16E C163 H16G 109.5 .
H16F C163 H16G 109.5 .
C223 C221 C22 113.0(5) .
C223 C221 C222 110.6(4) .
C22 C221 C222 111.3(4) .
C223 C221 H22A 107.2 .
C22 C221 H22A 107.2 .
C222 C221 H22A 107.2 .
C221 C222 H22B 109.5 .
C221 C222 H22C 109.5 .
H22B C222 H22C 109.5 .
C221 C222 H22D 109.5 .
H22B C222 H22D 109.5 .
H22C C222 H22D 109.5 .
C221 C223 H22E 109.5 .
C221 C223 H22F 109.5 .
H22E C223 H22F 109.5 .
C221 C223 H22G 109.5 .
H22E C223 H22G 109.5 .
H22F C223 H22G 109.5 .
C262 C261 C26 112.1(4) .
C262 C261 C263 109.4(4) .
C26 C261 C263 112.0(4) .
C262 C261 H26A 107.7 .
C26 C261 H26A 107.7 .
C263 C261 H26A 107.7 .
C261 C262 H26B 109.5 .
C261 C262 H26C 109.5 .
H26B C262 H26C 109.5 .
C261 C262 H26D 109.5 .
H26B C262 H26D 109.5 .
H26C C262 H26D 109.5 .
C261 C263 H26E 109.5 .
C261 C263 H26F 109.5 .
H26E C263 H26F 109.5 .
C261 C263 H26G 109.5 .
H26E C263 H26G 109.5 .
H26F C263 H26G 109.5 .

loop_
_geom_bond_atom_site_label_1
_geom_bond_atom_site_label_2
_geom_bond_distance
_geom_bond_site_symmetry_2
Ag1 C30 2.261(4) .
Ag1 Ge1 2.4258(5) .
Ag1 Ag2 2.7264(5) .
Ag2 C40 2.091(5) .
Ag2 C30 2.155(5) .
Ag2 Ag2 3.0627(7) 3_455
Ge1 N2 1.924(4) .
Ge1 C6 1.947(4) .
Ge1 N1 1.953(3) .
Si1 C8 1.843(4) .
Si1 C9 1.847(5) .
Si1 C7 1.865(4) .
Si1 C6 1.879(4) .
N1 C2 1.332(5) .
N1 C11 1.446(5) .
N2 C4 1.356(5) .
N2 C21 1.449(5) .
N3 N4 1.142(5) .
N3 C6 1.301(5) .
F31 C31 1.356(5) .
F32 C32 1.346(5) .
F33 C33 1.350(6) .
F34 C34 1.331(5) .
F35 C35 1.340(4) .
F41 C41 1.368(5) .
F42 C42 1.346(5) .
F43 C43 1.335(6) .
F44 C44 1.351(6) .
F45 C45 1.366(5) .
C1 C2 1.497(5) .
C1 H1A 0.9800 .
C1 H1B 0.9800 .
C1 H1C 0.9800 .
C2 C3 1.396(6) .
C3 C4 1.378(6) .
C3 H3A 0.9500 .
C4 C5 1.501(6) .
C5 H5A 0.9800 .
C5 H5B 0.9800 .
C5 H5C 0.9800 .
C7 H7A 0.9800 .
C7 H7B 0.9800 .
C7 H7C 0.9800 .
C8 H8A 0.9800 .
C8 H8B 0.9800 .
C8 H8C 0.9800 .
C9 H9A 0.9800 .
C9 H9B 0.9800 .
C9 H9C 0.9800 .
C11 C12 1.392(6) .
C11 C16 1.416(5) .
C12 C13 1.392(6) .
C12 C121 1.518(5) .
C13 C14 1.374(6) .
C13 H13A 0.9500 .
C14 C15 1.373(6) .
C14 H14A 0.9500 .
C15 C16 1.375(6) .
C15 H15A 0.9500 .
C16 C161 1.515(6) .
C21 C22 1.374(6) .
C21 C26 1.404(5) .
C22 C23 1.392(6) .
C22 C221 1.521(6) .
C23 C24 1.380(6) .
C23 H23A 0.9500 .
C24 C25 1.359(6) .
C24 H24A 0.9500 .
C25 C26 1.395(6) .
C25 H25A 0.9500 .
C26 C261 1.523(6) .
C30 C35 1.382(6) .
C30 C31 1.386(6) .
C31 C32 1.371(6) .
C32 C33 1.356(7) .
C33 C34 1.377(6) .
C34 C35 1.367(7) .
C40 C41 1.364(6) .
C40 C45 1.369(6) .
C41 C42 1.375(7) .
C42 C43 1.370(7) .
C43 C44 1.375(7) .
C44 C45 1.365(7) .
C121 C123 1.516(5) .
C121 C122 1.537(5) .
C121 H12A 1.0000 .
C122 H12B 0.9800 .
C122 H12C 0.9800 .
C122 H12D 0.9800 .
C123 H12E 0.9800 .
C123 H12F 0.9800 .
C123 H12G 0.9800 .
C161 C163 1.524(5) .
C161 C162 1.528(5) .
C161 H16A 1.0000 .
C162 H16B 0.9800 .
C162 H16C 0.9800 .
C162 H16D 0.9800 .
C163 H16E 0.9800 .
C163 H16F 0.9800 .
C163 H16G 0.9800 .
C221 C223 1.498(6) .
C221 C222 1.533(6) .
C221 H22A 1.0000 .
C222 H22B 0.9800 .
C222 H22C 0.9800 .
C222 H22D 0.9800 .
C223 H22E 0.9800 .
C223 H22F 0.9800 .
C223 H22G 0.9800 .
C261 C262 1.511(5) .
C261 C263 1.542(6) .
C261 H26A 1.0000 .
C262 H26B 0.9800 .
C262 H26C 0.9800 .
C262 H26D 0.9800 .
C263 H26E 0.9800 .
C263 H26F 0.9800 .
C263 H26G 0.9800 .
